data_7707645
loop_
_publ_author_name
'Ogunbunmi, Michael O.'
'Baranets, Sviatoslav'
'Childs, Amanda B.'
'Bobev, Svilen'

_publ_section_title
;
 The Zintl phases <i>A</i>In<sub>2</sub>As<sub>2</sub> (A = Ca, Sr, Ba):
 new topological insulators and thermoelectric material candidates.
;
_journal_issue 26
_journal_name_full 'Dalton transactions (Cambridge, England : 2003)'
_journal_page_first 9173
_journal_page_last 9184
_journal_paper_doi 10.1039/d1dt01521d
_journal_volume 50
_journal_year 2021
_chemical_formula_moiety 'As2 Ba In2'
_chemical_formula_sum 'As2 Ba In2'
_chemical_formula_weight 516.82
_space_group_crystal_system monoclinic
_space_group_IT_number 10
_space_group_name_Hall '-P 2y'
_space_group_name_H-M_alt 'P 1 2/m 1'
_atom_sites_solution_primary dual
_audit_creation_date 2021-04-05
_audit_creation_method
;
Olex2 1.3
(compiled 2020.11.12 svn.r5f609507 for OlexSys, GUI svn.r6272)
;
_audit_update_record
;
2021-05-07 deposited with the CCDC.	2021-06-07 downloaded from the CCDC.
;
_cell_angle_alpha 90
_cell_angle_beta 95.569(2)
_cell_angle_gamma 90
_cell_formula_units_Z 4
_cell_length_a 10.2746(11)
_cell_length_b 4.3005(5)
_cell_length_c 13.3317(14)
_cell_measurement_reflns_used 1682
_cell_measurement_temperature 199.99
_cell_measurement_theta_max 28.53
_cell_measurement_theta_min 2.63
_cell_volume 586.29(11)
_computing_molecular_graphics 'Olex2 1.3 (Dolomanov et al., 2009)'
_computing_publication_material 'Olex2 1.3 (Dolomanov et al., 2009)'
_computing_structure_refinement 'SHELXL 2018/3 (Sheldrick, 2015)'
_computing_structure_solution 'SHELXT 2018/2 (Sheldrick, 2018)'
_diffrn_ambient_temperature 199.99
_diffrn_measured_fraction_theta_full 1.000
_diffrn_measured_fraction_theta_max 0.999
_diffrn_measurement_device_type 'Bruker APEX-II CCD'
_diffrn_measurement_method '\f and \w scans'
_diffrn_radiation_type MoK\a
_diffrn_radiation_wavelength 0.71073
_diffrn_reflns_av_R_equivalents 0.0463
_diffrn_reflns_av_unetI/netI 0.0400
_diffrn_reflns_Laue_measured_fraction_full 1.000
_diffrn_reflns_Laue_measured_fraction_max 0.999
_diffrn_reflns_limit_h_max 13
_diffrn_reflns_limit_h_min -13
_diffrn_reflns_limit_k_max 5
_diffrn_reflns_limit_k_min -5
_diffrn_reflns_limit_l_max 17
_diffrn_reflns_limit_l_min -17
_diffrn_reflns_number 7273
_diffrn_reflns_point_group_measured_fraction_full 1.000
_diffrn_reflns_point_group_measured_fraction_max 0.999
_diffrn_reflns_theta_full 25.242
_diffrn_reflns_theta_max 28.534
_diffrn_reflns_theta_min 1.535
_diffrn_source_current 30.0
_diffrn_source_power 1.5
_diffrn_source_voltage 50.0
_diffrn_standards_number 0
_exptl_absorpt_coefficient_mu 25.482
_exptl_absorpt_correction_T_max 0.1779
_exptl_absorpt_correction_T_min 0.0784
_exptl_absorpt_correction_type multi-scan
_exptl_absorpt_process_details
;
SADABS-2016/2 (Bruker,2016/2) was used for absorption correction.
wR2(int) was 0.1363 before and 0.0387 after correction.
The Ratio of minimum to maximum transmission is 0.4407.
The \l/2 correction factor is Not present.
;
_exptl_crystal_colour black
_exptl_crystal_colour_primary black
_exptl_crystal_density_diffrn 5.855
_exptl_crystal_description block
_exptl_crystal_F_000 880
_exptl_crystal_size_max 0.105
_exptl_crystal_size_mid 0.08
_exptl_crystal_size_min 0.074
_refine_diff_density_max 1.984
_refine_diff_density_min -1.847
_refine_diff_density_rms 0.390
_refine_ls_extinction_method none
_refine_ls_goodness_of_fit_ref 1.023
_refine_ls_hydrogen_treatment undef
_refine_ls_matrix_type full
_refine_ls_number_parameters 63
_refine_ls_number_reflns 1675
_refine_ls_number_restraints 0
_refine_ls_restrained_S_all 1.023
_refine_ls_R_factor_all 0.0361
_refine_ls_R_factor_gt 0.0286
_refine_ls_shift/su_max 0.000
_refine_ls_shift/su_mean 0.000
_refine_ls_structure_factor_coef Fsqd
_refine_ls_weighting_details 'w=1/[\s^2^(Fo^2^)+(0.0238P)^2^] where P=(Fo^2^+2Fc^2^)/3'
_refine_ls_weighting_scheme calc
_refine_ls_wR_factor_gt 0.0561
_refine_ls_wR_factor_ref 0.0594
_reflns_Friedel_coverage 0.000
_reflns_number_gt 1415
_reflns_number_total 1675
_reflns_threshold_expression 'I > 2\s(I)'
_cod_data_source_file d1dt01521d2.cif
_cod_data_source_block mo_svib1414_0m
_cod_depositor_comments 'Adding full bibliography for 7707644--7707646.cif.'
_cod_database_code 7707645
_shelx_shelxl_version_number 2018/3
_shelx_space_group_comment
;
The symmetry employed for this shelxl refinement is uniquely defined
by the following loop, which should always be used as a source of
symmetry information in preference to the above space-group names.
They are only intended as comments.
;
_shelx_estimated_absorpt_t_max 0.254
_shelx_estimated_absorpt_t_min 0.175
_olex2_refinement_description
;
;
_olex2_submission_special_instructions 'No special instructions were received'

loop_
_space_group_symop_operation_xyz
'x, y, z'
'-x, y, -z'
'-x, -y, -z'
'x, -y, z'

loop_
_atom_site_label
_atom_site_type_symbol
_atom_site_fract_x
_atom_site_fract_y
_atom_site_fract_z
_atom_site_U_iso_or_equiv
_atom_site_adp_type
_atom_site_occupancy
_atom_site_site_symmetry_order
_atom_site_calc_flag
_atom_site_refinement_flags_posn
_atom_site_refinement_flags_adp
_atom_site_refinement_flags_occupancy
_atom_site_disorder_assembly
_atom_site_disorder_group
Ba1 Ba 0.18569(6) 0.500000 0.78568(5) 0.01449(14) Uani 1 2 d S T P . .
Ba2 Ba 0.500000 0.000000 0.000000 0.01111(17) Uani 1 4 d S T P . .
Ba3 Ba 0.000000 0.000000 0.500000 0.01101(17) Uani 1 4 d S T P . .
In1 In 0.20223(7) 0.500000 0.33263(5) 0.01209(15) Uani 1 2 d S T P . .
In2 In 0.41230(7) 0.500000 0.22312(5) 0.01213(15) Uani 1 2 d S T P . .
In3 In 0.11549(7) 0.000000 0.06875(5) 0.01130(15) Uani 1 2 d S T P . .
In4 In 0.39372(7) 0.000000 0.55810(5) 0.01170(15) Uani 1 2 d S T P . .
As1 As 0.23365(10) 0.500000 0.53432(7) 0.0107(2) Uani 1 2 d S T P . .
As2 As 0.26972(10) 0.500000 0.03730(7) 0.0107(2) Uani 1 2 d S T P . .
As3 As 0.05609(9) 0.000000 0.26356(7) 0.0110(2) Uani 1 2 d S T P . .
As4 As 0.57202(9) 0.000000 0.23923(7) 0.0105(2) Uani 1 2 d S T P . .

loop_
_atom_site_aniso_label
_atom_site_aniso_U_11
_atom_site_aniso_U_22
_atom_site_aniso_U_33
_atom_site_aniso_U_23
_atom_site_aniso_U_13
_atom_site_aniso_U_12
Ba1 0.0147(3) 0.0114(3) 0.0164(3) 0.000 -0.0037(2) 0.000
Ba2 0.0127(4) 0.0105(4) 0.0100(4) 0.000 0.0004(3) 0.000
Ba3 0.0116(4) 0.0104(4) 0.0109(4) 0.000 0.0004(3) 0.000
In1 0.0118(3) 0.0123(3) 0.0122(4) 0.000 0.0013(3) 0.000
In2 0.0118(3) 0.0124(3) 0.0122(4) 0.000 0.0009(3) 0.000
In3 0.0113(3) 0.0113(3) 0.0111(4) 0.000 0.0003(3) 0.000
In4 0.0120(3) 0.0120(3) 0.0110(4) 0.000 0.0004(3) 0.000
As1 0.0106(5) 0.0095(5) 0.0119(5) 0.000 0.0005(4) 0.000
As2 0.0113(5) 0.0103(5) 0.0104(5) 0.000 0.0009(4) 0.000
As3 0.0120(5) 0.0103(5) 0.0105(5) 0.000 0.0005(4) 0.000
As4 0.0106(5) 0.0099(5) 0.0109(5) 0.000 0.0000(4) 0.000

loop_
_atom_type_symbol
_atom_type_description
_atom_type_scat_dispersion_real
_atom_type_scat_dispersion_imag
_atom_type_scat_source
As As 0.0499 2.0058 'International Tables Vol C Tables 4.2.6.8 and 6.1.1.4'
Ba Ba -0.3244 2.2819 'International Tables Vol C Tables 4.2.6.8 and 6.1.1.4'
In In -0.7276 1.3100 'International Tables Vol C Tables 4.2.6.8 and 6.1.1.4'

loop_
_exptl_crystal_face_index_h
_exptl_crystal_face_index_k
_exptl_crystal_face_index_l
_exptl_crystal_face_perp_dist
6.00 -2.00 -1.00 0.0400
6.00 2.00 5.00 0.0280
-3.00 2.00 2.00 0.0420
-5.00 -1.00 -3.00 0.0450
-6.00 -2.00 -5.00 0.0360
-4.00 -3.00 -6.00 0.0340
1.00 -3.00 -4.00 0.0340
-4.00 3.00 3.00 0.0400
-4.00 -6.00 -3.00 0.0300
2.00 1.00 -4.00 0.0140
1.00 -1.00 -6.00 0.0350
-3.00 -1.00 6.00 0.0370

loop_
_geom_angle_atom_site_label_1
_geom_angle_atom_site_label_2
_geom_angle_atom_site_label_3
_geom_angle
_geom_angle_site_symmetry_1
_geom_angle_site_symmetry_3
_geom_angle_publ_flag
Ba1 Ba1 Ba1 180.0 1_545 1_565 ?
Ba1 Ba1 Ba2 62.319(4) 1_545 1_556 ?
Ba1 Ba1 Ba2 117.680(5) 1_565 1_556 ?
Ba1 Ba1 Ba2 62.319(5) 1_565 1_566 ?
Ba1 Ba1 Ba2 117.680(5) 1_545 1_566 ?
Ba1 Ba1 Ba3 62.273(5) 1_565 1_565 ?
Ba1 Ba1 Ba3 117.728(5) 1_565 . ?
Ba1 Ba1 Ba3 62.273(5) 1_545 . ?
Ba1 Ba1 Ba3 117.728(5) 1_545 1_565 ?
Ba2 Ba1 Ba2 55.361(10) 1_566 1_556 ?
Ba3 Ba1 Ba2 120.004(8) . 1_556 ?
Ba3 Ba1 Ba2 158.800(15) 1_565 1_556 ?
Ba3 Ba1 Ba2 158.800(15) . 1_566 ?
Ba3 Ba1 Ba2 120.004(8) 1_565 1_566 ?
Ba3 Ba1 Ba3 55.455(10) . 1_565 ?
As1 Ba1 Ba1 90.0 . 1_565 ?
As1 Ba1 Ba1 90.0 . 1_545 ?
As1 Ba1 Ba2 116.41(2) . 1_556 ?
As1 Ba1 Ba2 116.41(2) . 1_566 ?
As1 Ba1 Ba3 44.167(14) . . ?
As1 Ba1 Ba3 44.167(14) . 1_565 ?
As2 Ba1 Ba1 90.0 1_556 1_565 ?
As2 Ba1 Ba1 90.0 1_556 1_545 ?
As2 Ba1 Ba2 44.929(14) 1_556 1_566 ?
As2 Ba1 Ba2 44.929(14) 1_556 1_556 ?
As2 Ba1 Ba3 149.622(11) 1_556 . ?
As2 Ba1 Ba3 149.622(10) 1_556 1_565 ?
As2 Ba1 As1 157.07(3) 1_556 . ?
As3 Ba1 Ba1 130.619(14) 3_566 1_545 ?
As3 Ba1 Ba1 49.382(14) 3_566 1_565 ?
As3 Ba1 Ba1 130.619(14) 3_556 1_565 ?
As3 Ba1 Ba1 49.382(14) 3_556 1_545 ?
As3 Ba1 Ba2 153.04(2) 3_566 1_556 ?
As3 Ba1 Ba2 106.648(15) 3_566 1_566 ?
As3 Ba1 Ba2 106.648(15) 3_556 1_556 ?
As3 Ba1 Ba2 153.04(2) 3_556 1_566 ?
As3 Ba1 Ba3 44.842(18) 3_566 1_565 ?
As3 Ba1 Ba3 84.07(2) 3_556 1_565 ?
As3 Ba1 Ba3 84.073(19) 3_566 . ?
As3 Ba1 Ba3 44.842(18) 3_556 . ?
As3 Ba1 As1 88.99(2) 3_556 . ?
As3 Ba1 As1 88.99(2) 3_566 . ?
As3 Ba1 As2 108.17(3) 3_566 1_556 ?
As3 Ba1 As2 108.17(3) 3_556 1_556 ?
As3 Ba1 As3 81.24(3) 3_556 3_566 ?
As3 Ba1 As4 162.86(3) 3_556 3_666 ?
As3 Ba1 As4 96.599(19) 3_556 3_656 ?
As3 Ba1 As4 162.86(3) 3_566 3_656 ?
As3 Ba1 As4 96.599(19) 3_566 3_666 ?
As4 Ba1 Ba1 130.214(13) 3_656 1_565 ?
As4 Ba1 Ba1 49.786(14) 3_666 1_565 ?
As4 Ba1 Ba1 130.214(14) 3_666 1_545 ?
As4 Ba1 Ba1 49.786(13) 3_656 1_545 ?
As4 Ba1 Ba2 43.792(18) 3_666 1_566 ?
As4 Ba1 Ba2 43.792(18) 3_656 1_556 ?
As4 Ba1 Ba2 82.992(19) 3_666 1_556 ?
As4 Ba1 Ba2 82.992(19) 3_656 1_566 ?
As4 Ba1 Ba3 82.543(18) 3_666 1_565 ?
As4 Ba1 Ba3 118.10(2) 3_666 . ?
As4 Ba1 Ba3 118.10(2) 3_656 1_565 ?
As4 Ba1 Ba3 82.543(18) 3_656 . ?
As4 Ba1 As1 73.93(2) 3_666 . ?
As4 Ba1 As1 73.93(2) 3_656 . ?
As4 Ba1 As2 88.71(2) 3_666 1_556 ?
As4 Ba1 As2 88.71(2) 3_656 1_556 ?
As4 Ba1 As4 80.43(3) 3_666 3_656 ?
Ba2 Ba2 Ba2 180.0 1_565 1_545 ?
In2 Ba2 Ba2 123.976(7) 3_665 1_545 ?
In2 Ba2 Ba2 123.976(7) 1_545 1_565 ?
In2 Ba2 Ba2 56.024(7) 3_655 1_545 ?
In2 Ba2 Ba2 56.024(7) 1_545 1_545 ?
In2 Ba2 Ba2 123.976(7) . 1_545 ?
In2 Ba2 Ba2 123.976(7) 3_655 1_565 ?
In2 Ba2 Ba2 56.024(7) 3_665 1_565 ?
In2 Ba2 Ba2 56.024(7) . 1_565 ?
In2 Ba2 In2 180.0 3_665 1_545 ?
In2 Ba2 In2 67.953(14) . 1_545 ?
In2 Ba2 In2 112.048(14) 3_655 1_545 ?
In2 Ba2 In2 180.000(19) . 3_655 ?
In2 Ba2 In2 67.952(14) 3_655 3_665 ?
In2 Ba2 In2 112.047(14) . 3_665 ?
As2 Ba2 Ba2 48.896(12) 1_545 1_545 ?
As2 Ba2 Ba2 131.104(12) 3_655 1_565 ?
As2 Ba2 Ba2 131.104(12) 3_665 1_545 ?
As2 Ba2 Ba2 48.896(12) 3_655 1_545 ?
As2 Ba2 Ba2 48.896(12) . 1_565 ?
As2 Ba2 Ba2 48.896(12) 3_665 1_565 ?
As2 Ba2 Ba2 131.104(12) 1_545 1_565 ?
As2 Ba2 Ba2 131.104(12) . 1_545 ?
As2 Ba2 In2 44.59(2) 1_545 1_545 ?
As2 Ba2 In2 135.41(2) 1_545 3_665 ?
As2 Ba2 In2 88.699(17) . 3_665 ?
As2 Ba2 In2 88.699(17) 3_655 1_545 ?
As2 Ba2 In2 88.699(17) 3_665 . ?
As2 Ba2 In2 88.699(17) 1_545 3_655 ?
As2 Ba2 In2 44.59(2) 3_665 3_665 ?
As2 Ba2 In2 44.59(2) 3_655 3_655 ?
As2 Ba2 In2 91.301(17) 3_655 3_665 ?
As2 Ba2 In2 44.59(2) . . ?
As2 Ba2 In2 91.301(17) 1_545 . ?
As2 Ba2 In2 91.301(17) 3_665 3_655 ?
As2 Ba2 In2 135.41(2) 3_665 1_545 ?
As2 Ba2 In2 135.41(2) . 3_655 ?
As2 Ba2 In2 135.41(2) 3_655 . ?
As2 Ba2 In2 91.301(17) . 1_545 ?
As2 Ba2 As2 97.79(2) 1_545 3_655 ?
As2 Ba2 As2 82.21(2) 3_665 3_655 ?
As2 Ba2 As2 82.21(2) 1_545 . ?
As2 Ba2 As2 180.00(3) 3_665 1_545 ?
As2 Ba2 As2 97.79(2) 3_665 . ?
As2 Ba2 As2 180.0 3_655 . ?
As4 Ba2 Ba2 90.0 . 1_565 ?
As4 Ba2 Ba2 90.0 . 1_545 ?
As4 Ba2 Ba2 90.0 3_655 1_545 ?
As4 Ba2 Ba2 90.0 3_655 1_565 ?
As4 Ba2 In2 43.869(14) . 1_545 ?
As4 Ba2 In2 43.869(14) 3_655 3_655 ?
As4 Ba2 In2 136.131(14) 3_655 1_545 ?
As4 Ba2 In2 43.869(14) 3_655 3_665 ?
As4 Ba2 In2 136.131(14) . 3_655 ?
As4 Ba2 In2 136.131(14) 3_655 . ?
As4 Ba2 In2 43.869(14) . . ?
As4 Ba2 In2 136.131(14) . 3_665 ?
As4 Ba2 As2 92.91(2) . 3_665 ?
As4 Ba2 As2 87.09(2) . 1_545 ?
As4 Ba2 As2 87.09(2) 3_655 3_665 ?
As4 Ba2 As2 92.91(2) 3_655 . ?
As4 Ba2 As2 92.91(2) . 3_655 ?
As4 Ba2 As2 87.09(2) . . ?
As4 Ba2 As2 92.91(2) 3_655 1_545 ?
As4 Ba2 As2 87.09(2) 3_655 3_655 ?
As4 Ba2 As4 180.00(3) 3_655 . ?
In1 Ba3 In1 112.088(13) 1_545 3_556 ?
In1 Ba3 In1 180.0 . 3_556 ?
In1 Ba3 In1 67.912(13) 3_566 3_556 ?
In1 Ba3 In1 67.912(13) . 1_545 ?
In1 Ba3 In1 180.0 3_566 1_545 ?
In1 Ba3 In1 112.088(13) . 3_566 ?
In1 Ba3 In4 118.367(13) 1_545 3_556 ?
In1 Ba3 In4 118.366(13) 3_556 . ?
In1 Ba3 In4 61.633(13) 3_566 3_556 ?
In1 Ba3 In4 61.634(13) . . ?
In1 Ba3 In4 118.367(13) . 3_556 ?
In1 Ba3 In4 118.366(13) 3_566 . ?
In1 Ba3 In4 61.634(13) 1_545 . ?
In1 Ba3 In4 61.633(13) 3_556 3_556 ?
In4 Ba3 In4 180.0 . 3_556 ?
As1 Ba3 In1 136.64(2) 3_556 . ?
As1 Ba3 In1 91.057(18) . 1_545 ?
As1 Ba3 In1 88.942(18) 3_556 1_545 ?
As1 Ba3 In1 91.058(18) 1_545 . ?
As1 Ba3 In1 43.36(2) 3_566 3_566 ?
As1 Ba3 In1 136.64(2) 3_566 1_545 ?
As1 Ba3 In1 43.36(2) . . ?
As1 Ba3 In1 88.942(18) 3_566 . ?
As1 Ba3 In1 136.64(2) . 3_556 ?
As1 Ba3 In1 91.058(18) 3_556 3_566 ?
As1 Ba3 In1 43.36(2) 3_556 3_556 ?
As1 Ba3 In1 136.64(2) 1_545 3_566 ?
As1 Ba3 In1 91.058(18) 3_566 3_556 ?
As1 Ba3 In1 88.942(18) 1_545 3_556 ?
As1 Ba3 In1 43.36(2) 1_545 1_545 ?
As1 Ba3 In1 88.943(18) . 3_566 ?
As1 Ba3 In4 41.860(12) . . ?
As1 Ba3 In4 41.860(12) 3_556 3_556 ?
As1 Ba3 In4 138.140(13) 1_545 3_556 ?
As1 Ba3 In4 138.140(12) 3_556 . ?
As1 Ba3 In4 41.860(13) 3_566 3_556 ?
As1 Ba3 In4 41.860(13) 1_545 . ?
As1 Ba3 In4 138.140(12) . 3_556 ?
As1 Ba3 In4 138.140(13) 3_566 . ?
As1 Ba3 As1 83.72(2) 3_556 3_566 ?
As1 Ba3 As1 96.28(2) . 3_566 ?
As1 Ba3 As1 180.0 . 3_556 ?
As1 Ba3 As1 83.72(2) . 1_545 ?
As1 Ba3 As1 96.28(2) 3_556 1_545 ?
As1 Ba3 As1 180.0 3_566 1_545 ?
As1 Ba3 As3 86.45(2) 3_566 3_556 ?
As1 Ba3 As3 93.55(2) . 3_556 ?
As1 Ba3 As3 86.45(2) . . ?
As1 Ba3 As3 93.55(2) 3_556 . ?
As1 Ba3 As3 86.45(2) 3_556 3_556 ?
As1 Ba3 As3 93.55(2) 3_566 . ?
As1 Ba3 As3 86.45(2) 1_545 . ?
As1 Ba3 As3 93.55(2) 1_545 3_556 ?
As3 Ba3 In1 135.781(14) . 3_556 ?
As3 Ba3 In1 44.219(13) . 1_545 ?
As3 Ba3 In1 135.781(14) . 3_566 ?
As3 Ba3 In1 135.782(13) 3_556 1_545 ?
As3 Ba3 In1 44.218(14) 3_556 3_556 ?
As3 Ba3 In1 135.781(14) 3_556 . ?
As3 Ba3 In1 44.218(14) 3_556 3_566 ?
As3 Ba3 In1 44.219(13) . . ?
As3 Ba3 In4 85.28(2) . . ?
As3 Ba3 In4 85.28(2) 3_556 3_556 ?
As3 Ba3 In4 94.72(2) 3_556 . ?
As3 Ba3 In4 94.72(2) . 3_556 ?
As3 Ba3 As3 180.0 . 3_556 ?
Ba3 In1 Ba3 67.913(14) 1_565 . ?
In2 In1 Ba3 144.290(10) . . ?
In2 In1 Ba3 144.290(10) . 1_565 ?
In2 In1 As3 104.95(3) . 1_565 ?
In2 In1 As3 104.95(3) . . ?
As1 In1 Ba3 55.739(19) . . ?
As1 In1 Ba3 55.739(19) . 1_565 ?
As1 In1 In2 120.96(4) . . ?
As1 In1 As3 110.33(3) . . ?
As1 In1 As3 110.33(3) . 1_565 ?
As3 In1 Ba3 108.98(3) . 1_565 ?
As3 In1 Ba3 56.33(2) 1_565 1_565 ?
As3 In1 Ba3 56.33(2) . . ?
As3 In1 Ba3 108.98(3) 1_565 . ?
As3 In1 As3 103.88(4) 1_565 . ?
Ba2 In2 Ba2 67.953(14) . 1_565 ?
In1 In2 Ba2 132.251(18) . . ?
In1 In2 Ba2 132.251(18) . 1_565 ?
In1 In2 As2 95.87(3) . . ?
As2 In2 Ba2 56.523(19) . 1_565 ?
As2 In2 Ba2 56.523(19) . . ?
As4 In2 Ba2 55.28(2) 1_565 1_565 ?
As4 In2 Ba2 108.68(3) 1_565 . ?
As4 In2 Ba2 55.28(2) . . ?
As4 In2 Ba2 108.68(3) . 1_565 ?
As4 In2 In1 117.71(3) 1_565 . ?
As4 In2 In1 117.70(3) . . ?
As4 In2 As2 109.74(3) . . ?
As4 In2 As2 109.74(3) 1_565 . ?
As4 In2 As4 105.53(4) 1_565 . ?
As2 In3 In3 111.13(3) 1_545 3 ?
As2 In3 In3 111.13(3) . 3 ?
As2 In3 As2 104.06(4) . 1_545 ?
As3 In3 In3 111.28(4) . 3 ?
As3 In3 As2 109.49(3) . 1_545 ?
As3 In3 As2 109.49(3) . . ?
In4 In4 Ba3 135.56(4) 3_656 . ?
As1 In4 Ba3 52.59(2) . . ?
As1 In4 Ba3 52.59(2) 1_545 . ?
As1 In4 In4 115.67(3) 1_545 3_656 ?
As1 In4 In4 115.67(3) . 3_656 ?
As1 In4 As1 105.18(4) 1_545 . ?
As4 In4 Ba3 102.90(3) 3_656 . ?
As4 In4 In4 121.53(4) 3_656 3_656 ?
As4 In4 As1 97.84(3) 3_656 . ?
As4 In4 As1 97.84(3) 3_656 1_545 ?
Ba3 As1 Ba1 87.89(2) . . ?
Ba3 As1 Ba1 87.89(2) 1_565 . ?
Ba3 As1 Ba3 83.72(2) . 1_565 ?
In1 As1 Ba1 164.90(4) . . ?
In1 As1 Ba3 80.90(2) . . ?
In1 As1 Ba3 80.90(2) . 1_565 ?
In1 As1 In4 97.49(3) . 1_565 ?
In1 As1 In4 97.49(3) . . ?
In4 As1 Ba1 91.65(3) 1_565 . ?
In4 As1 Ba1 91.65(3) . . ?
In4 As1 Ba3 85.548(15) 1_565 1_565 ?
In4 As1 Ba3 169.27(3) . 1_565 ?
In4 As1 Ba3 169.27(3) 1_565 . ?
In4 As1 Ba3 85.548(15) . . ?
In4 As1 In4 105.18(4) . 1_565 ?
Ba2 As2 Ba1 88.17(2) 1_565 1_554 ?
Ba2 As2 Ba1 88.17(2) . 1_554 ?
Ba2 As2 Ba2 82.21(2) 1_565 . ?
In2 As2 Ba1 162.74(4) . 1_554 ?
In2 As2 Ba2 78.88(2) . 1_565 ?
In2 As2 Ba2 78.88(2) . . ?
In3 As2 Ba1 93.23(3) . 1_554 ?
In3 As2 Ba1 93.23(3) 1_565 1_554 ?
In3 As2 Ba2 86.832(15) 1_565 1_565 ?
In3 As2 Ba2 86.833(15) . . ?
In3 As2 Ba2 168.91(3) . 1_565 ?
In3 As2 Ba2 168.90(3) 1_565 . ?
In3 As2 In2 97.36(3) 1_565 . ?
In3 As2 In2 97.36(3) . . ?
In3 As2 In3 104.06(4) 1_565 . ?
Ba1 As3 Ba1 81.24(3) 3_556 3_566 ?
Ba3 As3 Ba1 89.54(2) . 3_566 ?
Ba3 As3 Ba1 89.54(2) . 3_556 ?
In1 As3 Ba1 86.144(17) . 3_566 ?
In1 As3 Ba1 163.32(4) . 3_556 ?
In1 As3 Ba1 163.32(4) 1_545 3_566 ?
In1 As3 Ba1 86.144(17) 1_545 3_556 ?
In1 As3 Ba3 79.45(3) 1_545 . ?
In1 As3 Ba3 79.45(3) . . ?
In1 As3 In1 103.88(4) . 1_545 ?
In3 As3 Ba1 92.54(3) . 3_566 ?
In3 As3 Ba1 92.54(3) . 3_556 ?
In3 As3 Ba3 177.26(4) . . ?
In3 As3 In1 98.90(3) . 1_545 ?
In3 As3 In1 98.90(3) . . ?
Ba1 As4 Ba1 80.43(3) 3_666 3_656 ?
Ba2 As4 Ba1 90.19(2) . 3_666 ?
Ba2 As4 Ba1 90.19(2) . 3_656 ?
In2 As4 Ba1 163.82(4) . 3_656 ?
In2 As4 Ba1 86.121(17) . 3_666 ?
In2 As4 Ba1 86.121(17) 1_545 3_656 ?
In2 As4 Ba1 163.82(4) 1_545 3_666 ?
In2 As4 Ba2 80.85(3) 1_545 . ?
In2 As4 Ba2 80.85(3) . . ?
In2 As4 In2 105.53(4) 1_545 . ?
In4 As4 Ba1 94.24(3) 3_656 3_656 ?
In4 As4 Ba1 94.24(3) 3_656 3_666 ?
In4 As4 Ba2 174.19(4) 3_656 . ?
In4 As4 In2 95.69(3) 3_656 1_545 ?
In4 As4 In2 95.69(3) 3_656 . ?

loop_
_geom_bond_atom_site_label_1
_geom_bond_atom_site_label_2
_geom_bond_distance
_geom_bond_site_symmetry_2
_geom_bond_publ_flag
Ba1 Ba1 4.3005(5) 1_545 ?
Ba1 Ba1 4.3005(5) 1_565 ?
Ba1 Ba2 4.6288(6) 1_556 ?
Ba1 Ba2 4.6288(6) 1_566 ?
Ba1 Ba3 4.6215(6) . ?
Ba1 Ba3 4.6215(6) 1_565 ?
Ba1 As1 3.4340(12) . ?
Ba1 As2 3.3818(12) 1_556 ?
Ba1 As3 3.3029(9) 3_556 ?
Ba1 As3 3.3029(9) 3_566 ?
Ba1 As4 3.3304(9) 3_656 ?
Ba1 As4 3.3304(9) 3_666 ?
Ba2 Ba2 4.3005(5) 1_545 ?
Ba2 Ba2 4.3005(5) 1_565 ?
Ba2 In2 3.8476(6) 1_545 ?
Ba2 In2 3.8476(6) 3_665 ?
Ba2 In2 3.8476(6) 3_655 ?
Ba2 In2 3.8476(6) . ?
Ba2 As2 3.2707(8) . ?
Ba2 As2 3.2707(8) 1_545 ?
Ba2 As2 3.2707(8) 3_665 ?
Ba2 As2 3.2707(8) 3_655 ?
Ba2 As4 3.2034(10) 3_655 ?
Ba2 As4 3.2034(10) . ?
Ba3 In1 3.8497(6) 3_556 ?
Ba3 In1 3.8497(6) 1_545 ?
Ba3 In1 3.8497(6) 3_566 ?
Ba3 In1 3.8496(6) . ?
Ba3 In4 4.0443(8) 3_556 ?
Ba3 In4 4.0443(8) . ?
Ba3 As1 3.2222(8) . ?
Ba3 As1 3.2222(8) 3_566 ?
Ba3 As1 3.2222(8) 1_545 ?
Ba3 As1 3.2222(8) 3_556 ?
Ba3 As3 3.2590(10) . ?
Ba3 As3 3.2590(10) 3_556 ?
In1 In2 2.7206(10) . ?
In1 As1 2.6769(12) . ?
In1 As3 2.7309(8) 1_565 ?
In1 As3 2.7309(8) . ?
In2 As2 2.7530(12) . ?
In2 As4 2.7008(7) . ?
In2 As4 2.7008(7) 1_565 ?
In3 In3 2.8545(14) 3 ?
In3 As2 2.7275(8) . ?
In3 As2 2.7276(8) 1_545 ?
In3 As3 2.7248(12) . ?
In4 In4 2.7975(14) 3_656 ?
In4 As1 2.7070(8) . ?
In4 As1 2.7070(8) 1_545 ?
In4 As4 2.6906(12) 3_656 ?
